data_7003990
loop_
_publ_author_name
'Jia, Wei-Guo'
'Huang, Yuan-Biao'
'Lin, Yue-Jian'
'Jin, Guo-Xin'

_publ_section_title
;
 Syntheses and structures of half-sandwich iridium(iii) and
 rhodium(iii) complexes with organochalcogen (S, Se) ligands bearing
 N-methylimidazole and their use as catalysts for norbornene
 polymerization
;
_journal_issue 41
_journal_name_full 'Dalton Transactions'
_journal_page_first 5612
_journal_page_last 5620
_journal_paper_doi 10.1039/B801862f
_journal_year 2008
_chemical_formula_sum 'C19 H27 Cl2 Ir N4 Se2'
_chemical_formula_weight 732.47
_chemical_name_systematic
;
?
;
_space_group_IT_number 2
_symmetry_cell_setting triclinic
_symmetry_space_group_name_Hall '-P 1'
_symmetry_space_group_name_H-M 'P -1'
_atom_sites_solution_hydrogens geom
_atom_sites_solution_primary direct
_atom_sites_solution_secondary difmap
_audit_creation_method SHELXL-97
_cell_angle_alpha 81.166(4)
_cell_angle_beta 74.091(4)
_cell_angle_gamma 85.754(4)
_cell_formula_units_Z 2
_cell_length_a 9.943(3)
_cell_length_b 10.212(3)
_cell_length_c 12.125(4)
_cell_measurement_reflns_used 961
_cell_measurement_temperature 293(2)
_cell_measurement_theta_max 27.045
_cell_measurement_theta_min 2.490
_cell_volume 1169.3(6)
_computing_cell_refinement 'Bruker SMART'
_computing_data_collection 'Bruker SMART'
_computing_data_reduction 'Bruker SHELXTL'
_computing_molecular_graphics 'Bruker SHELXTL'
_computing_publication_material 'Bruker SHELXTL'
_computing_structure_refinement 'SHELXL-97 (Sheldrick, 1997)'
_computing_structure_solution 'SHELXS-97 (Sheldrick, 1990)'
_diffrn_ambient_temperature 293(2)
_diffrn_measured_fraction_theta_full 0.957
_diffrn_measured_fraction_theta_max 0.957
_diffrn_measurement_device_type 'CCD area detector'
_diffrn_measurement_method 'phi and omega scans'
_diffrn_radiation_monochromator graphite
_diffrn_radiation_source 'fine-focus sealed tube'
_diffrn_radiation_type MoK\a
_diffrn_radiation_wavelength 0.71073
_diffrn_reflns_av_R_equivalents 0.0312
_diffrn_reflns_av_sigmaI/netI 0.0714
_diffrn_reflns_limit_h_max 12
_diffrn_reflns_limit_h_min -5
_diffrn_reflns_limit_k_max 13
_diffrn_reflns_limit_k_min -13
_diffrn_reflns_limit_l_max 15
_diffrn_reflns_limit_l_min -13
_diffrn_reflns_number 5882
_diffrn_reflns_theta_full 27.15
_diffrn_reflns_theta_max 27.15
_diffrn_reflns_theta_min 1.76
_diffrn_standards_decay_% 13.16
_exptl_absorpt_coefficient_mu 9.063
_exptl_absorpt_correction_T_max 0.3434
_exptl_absorpt_correction_T_min 0.2644
_exptl_absorpt_correction_type multi-scan
_exptl_absorpt_process_details sadabs
_exptl_crystal_colour purple
_exptl_crystal_density_diffrn 2.080
_exptl_crystal_density_method 'not measured'
_exptl_crystal_description block
_exptl_crystal_F_000 696
_exptl_crystal_size_max 0.20
_exptl_crystal_size_mid 0.20
_exptl_crystal_size_min 0.15
_refine_diff_density_max 2.981
_refine_diff_density_min -3.686
_refine_diff_density_rms 0.277
_refine_ls_extinction_method none
_refine_ls_goodness_of_fit_ref 0.977
_refine_ls_hydrogen_treatment constr
_refine_ls_matrix_type full
_refine_ls_number_parameters 260
_refine_ls_number_reflns 4962
_refine_ls_number_restraints 0
_refine_ls_restrained_S_all 0.977
_refine_ls_R_factor_all 0.0665
_refine_ls_R_factor_gt 0.0560
_refine_ls_shift/su_max 0.001
_refine_ls_shift/su_mean 0.000
_refine_ls_structure_factor_coef Fsqd
_refine_ls_weighting_details 'calc w=1/[\s^2^(Fo^2^)+(0.0960P)^2^+0.0000P] where P=(Fo^2^+2Fc^2^)/3'
_refine_ls_weighting_scheme calc
_refine_ls_wR_factor_gt 0.1454
_refine_ls_wR_factor_ref 0.1498
_reflns_number_gt 3979
_reflns_number_total 4962
_reflns_threshold_expression >2sigma(I)
_cod_data_source_file B801862f.txt
_cod_data_source_block f70926c
_cod_depositor_comments
;
The following automatic conversions were performed:
'_symmetry_cell_setting' value 'Triclinic' changed to 'triclinic'
according to '/home/saulius/struct/CIF-dictionaries/cif_core.dic'
dictionary named 'cif_core.dic' version 2.4.1 from 2010-06-29.

Automatic conversion script
Id: cif_fix_enum 1527 2010-12-29 10:47:43Z saulius 
;
_cod_original_sg_symbol_H-M P-1
_cod_database_code 7003990

loop_
_symmetry_equiv_pos_as_xyz
'x, y, z'
'-x, -y, -z'

loop_
_atom_site_label
_atom_site_type_symbol
_atom_site_fract_x
_atom_site_fract_y
_atom_site_fract_z
_atom_site_U_iso_or_equiv
_atom_site_adp_type
_atom_site_occupancy
_atom_site_symmetry_multiplicity
_atom_site_calc_flag
_atom_site_refinement_flags
_atom_site_disorder_assembly
_atom_site_disorder_group
Ir1 Ir 0.20494(4) 0.72026(3) 0.65808(3) 0.03611(15) Uani 1 1 d . . .
Se1 Se -0.02190(10) 0.73798(10) 0.60365(8) 0.0405(2) Uani 1 1 d . . .
Se2 Se 0.23035(10) 0.96528(9) 0.59826(8) 0.0401(2) Uani 1 1 d . . .
Cl1 Cl 0.0857(3) 0.7480(2) 0.85474(19) 0.0442(5) Uani 1 1 d . . .
Cl2 Cl 0.6057(3) 0.2510(3) 0.8652(3) 0.0654(8) Uani 1 1 d . . .
N1 N -0.2321(8) 0.7149(8) 0.8204(7) 0.0419(18) Uani 1 1 d . . .
N2 N -0.1872(8) 0.9195(8) 0.7533(7) 0.0398(17) Uani 1 1 d . . .
N3 N -0.0160(8) 1.0728(7) 0.7510(7) 0.0409(18) Uani 1 1 d . . .
N4 N 0.1674(8) 1.0701(8) 0.8138(7) 0.0400(18) Uani 1 1 d . . .
C1 C -0.1505(9) 0.7947(10) 0.7326(8) 0.039(2) Uani 1 1 d . . .
C2 C -0.3196(10) 0.7911(12) 0.8971(9) 0.050(3) Uani 1 1 d . . .
H2 H -0.3851 0.7599 0.9654 0.060 Uiso 1 1 calc R . .
C3 C -0.2920(10) 0.9207(12) 0.8540(9) 0.051(3) Uani 1 1 d . . .
H3 H -0.3354 0.9949 0.8864 0.061 Uiso 1 1 calc R . .
C4 C -0.1126(10) 1.0366(10) 0.6923(9) 0.046(2) Uani 1 1 d . . .
H4A H -0.0617 1.0206 0.6148 0.055 Uiso 1 1 calc R . .
H4B H -0.1793 1.1097 0.6855 0.055 Uiso 1 1 calc R . .
C5 C 0.1231(9) 1.0363(9) 0.7289(8) 0.037(2) Uani 1 1 d . . .
C6 C 0.0598(11) 1.1237(10) 0.8923(9) 0.048(2) Uani 1 1 d . . .
H6 H 0.0647 1.1516 0.9606 0.058 Uiso 1 1 calc R . .
C7 C -0.0540(12) 1.1285(10) 0.8530(10) 0.055(3) Uani 1 1 d . . .
H7 H -0.1422 1.1629 0.8875 0.066 Uiso 1 1 calc R . .
C8 C -0.2230(13) 0.5715(11) 0.8380(10) 0.060(3) Uani 1 1 d . . .
H8A H -0.1999 0.5395 0.7645 0.089 Uiso 1 1 calc R . .
H8B H -0.3113 0.5377 0.8845 0.089 Uiso 1 1 calc R . .
H8C H -0.1517 0.5420 0.8769 0.089 Uiso 1 1 calc R . .
C9 C 0.3081(12) 1.0359(12) 0.8335(11) 0.061(3) Uani 1 1 d . . .
H9A H 0.3071 0.9497 0.8783 0.092 Uiso 1 1 calc R . .
H9B H 0.3313 1.1004 0.8746 0.092 Uiso 1 1 calc R . .
H9C H 0.3767 1.0356 0.7603 0.092 Uiso 1 1 calc R . .
C10 C 0.4214(14) 0.6659(15) 0.6396(13) 0.072(4) Uani 1 1 d . . .
C11 C 0.339(2) 0.563(2) 0.7163(13) 0.112(7) Uani 1 1 d . . .
C12 C 0.2589(15) 0.5134(11) 0.6453(13) 0.080(5) Uani 1 1 d . . .
C13 C 0.2958(11) 0.5857(10) 0.5361(10) 0.053(3) Uani 1 1 d . . .
C14 C 0.3977(10) 0.6755(11) 0.5320(10) 0.052(3) Uani 1 1 d . . .
C15 C 0.5315(17) 0.754(2) 0.664(2) 0.156(12) Uani 1 1 d . . .
H15A H 0.6076 0.7707 0.5950 0.234 Uiso 1 1 calc R . .
H15B H 0.5666 0.7088 0.7258 0.234 Uiso 1 1 calc R . .
H15C H 0.4872 0.8371 0.6842 0.234 Uiso 1 1 calc R . .
C16 C 0.338(3) 0.515(3) 0.8331(15) 0.221(19) Uani 1 1 d . . .
H16A H 0.3983 0.4372 0.8350 0.331 Uiso 1 1 calc R . .
H16B H 0.2449 0.4938 0.8775 0.331 Uiso 1 1 calc R . .
H16C H 0.3718 0.5822 0.8656 0.331 Uiso 1 1 calc R . .
C17 C 0.155(2) 0.4024(14) 0.684(2) 0.178(14) Uani 1 1 d . . .
H17A H 0.0749 0.4279 0.6556 0.267 Uiso 1 1 calc R . .
H17B H 0.1271 0.3857 0.7672 0.267 Uiso 1 1 calc R . .
H17C H 0.1989 0.3234 0.6542 0.267 Uiso 1 1 calc R . .
C18 C 0.2488(14) 0.5621(15) 0.4328(13) 0.083(5) Uani 1 1 d . . .
H18A H 0.3251 0.5234 0.3790 0.125 Uiso 1 1 calc R . .
H18B H 0.2192 0.6449 0.3959 0.125 Uiso 1 1 calc R . .
H18C H 0.1723 0.5030 0.4579 0.125 Uiso 1 1 calc R . .
C19 C 0.4676(13) 0.7691(13) 0.4225(13) 0.077(4) Uani 1 1 d . . .
H19A H 0.4597 0.8584 0.4399 0.116 Uiso 1 1 calc R . .
H19B H 0.4221 0.7641 0.3630 0.116 Uiso 1 1 calc R . .
H19C H 0.5646 0.7433 0.3962 0.116 Uiso 1 1 calc R . .

loop_
_atom_site_aniso_label
_atom_site_aniso_U_11
_atom_site_aniso_U_22
_atom_site_aniso_U_33
_atom_site_aniso_U_23
_atom_site_aniso_U_13
_atom_site_aniso_U_12
Ir1 0.0324(2) 0.0403(2) 0.0368(2) -0.00711(15) -0.01202(15) 0.00543(15)
Se1 0.0364(5) 0.0509(6) 0.0383(5) -0.0108(4) -0.0137(4) -0.0039(4)
Se2 0.0343(5) 0.0440(5) 0.0402(5) -0.0064(4) -0.0051(4) -0.0065(4)
Cl1 0.0449(13) 0.0537(13) 0.0356(11) -0.0064(10) -0.0140(9) 0.0018(11)
Cl2 0.0507(16) 0.0664(18) 0.0673(19) -0.0023(14) -0.0030(13) 0.0106(14)
N1 0.036(4) 0.049(5) 0.045(4) -0.005(4) -0.015(3) -0.011(4)
N2 0.028(4) 0.048(5) 0.043(4) -0.005(4) -0.010(3) 0.001(3)
N3 0.036(4) 0.036(4) 0.048(5) -0.005(3) -0.008(3) -0.002(3)
N4 0.042(5) 0.039(4) 0.042(4) -0.007(3) -0.014(3) -0.005(3)
C1 0.026(4) 0.055(6) 0.042(5) -0.009(4) -0.014(4) -0.006(4)
C2 0.029(5) 0.078(8) 0.044(5) -0.016(5) -0.001(4) -0.018(5)
C3 0.034(5) 0.070(7) 0.046(6) -0.014(5) -0.006(4) -0.001(5)
C4 0.043(6) 0.044(5) 0.053(6) -0.001(5) -0.019(4) 0.005(4)
C5 0.035(5) 0.033(4) 0.043(5) -0.006(4) -0.010(4) -0.001(4)
C6 0.057(7) 0.045(5) 0.043(5) -0.007(4) -0.012(5) -0.009(5)
C7 0.051(7) 0.045(6) 0.059(7) -0.019(5) 0.013(5) -0.009(5)
C8 0.069(8) 0.057(7) 0.056(7) -0.002(5) -0.020(6) -0.023(6)
C9 0.046(6) 0.072(8) 0.073(8) -0.018(6) -0.023(6) -0.008(6)
C10 0.067(8) 0.093(9) 0.075(9) -0.036(8) -0.049(7) 0.052(7)
C11 0.120(14) 0.134(14) 0.068(9) -0.017(10) -0.032(10) 0.118(13)
C12 0.077(9) 0.041(6) 0.085(10) 0.009(6) 0.025(8) 0.017(6)
C13 0.043(6) 0.039(5) 0.072(7) -0.017(5) 0.000(5) 0.001(5)
C14 0.032(5) 0.061(7) 0.065(7) -0.028(6) -0.002(5) -0.003(5)
C15 0.068(10) 0.23(3) 0.23(3) -0.17(2) -0.094(14) 0.055(13)
C16 0.25(3) 0.30(3) 0.059(11) 0.024(15) -0.032(14) 0.21(3)
C17 0.122(17) 0.045(8) 0.27(3) -0.002(12) 0.109(18) -0.016(10)
C18 0.061(8) 0.096(10) 0.109(12) -0.065(10) -0.025(8) 0.013(7)
C19 0.048(7) 0.077(9) 0.093(10) -0.021(8) 0.011(7) -0.006(6)

loop_
_atom_type_symbol
_atom_type_description
_atom_type_scat_dispersion_real
_atom_type_scat_dispersion_imag
_atom_type_scat_source
C C 0.0033 0.0016 'International Tables Vol C Tables 4.2.6.8 and 6.1.1.4'
H H 0.0000 0.0000 'International Tables Vol C Tables 4.2.6.8 and 6.1.1.4'
N N 0.0061 0.0033 'International Tables Vol C Tables 4.2.6.8 and 6.1.1.4'
Cl Cl 0.1484 0.1585 'International Tables Vol C Tables 4.2.6.8 and 6.1.1.4'
Se Se -0.0929 2.2259 'International Tables Vol C Tables 4.2.6.8 and 6.1.1.4'
Ir Ir -1.4442 7.9887 'International Tables Vol C Tables 4.2.6.8 and 6.1.1.4'

loop_
_geom_angle_atom_site_label_1
_geom_angle_atom_site_label_2
_geom_angle_atom_site_label_3
_geom_angle
_geom_angle_site_symmetry_1
_geom_angle_site_symmetry_3
_geom_angle_publ_flag
C10 Ir1 C13 63.8(4) . . ?
C10 Ir1 C12 64.9(6) . . ?
C13 Ir1 C12 37.4(5) . . ?
C10 Ir1 C11 38.8(7) . . ?
C13 Ir1 C11 64.9(5) . . ?
C12 Ir1 C11 40.1(7) . . ?
C10 Ir1 C14 37.2(5) . . ?
C13 Ir1 C14 37.9(4) . . ?
C12 Ir1 C14 63.1(4) . . ?
C11 Ir1 C14 63.8(5) . . ?
C10 Ir1 Cl1 111.4(4) . . ?
C13 Ir1 Cl1 147.4(3) . . ?
C12 Ir1 Cl1 110.1(4) . . ?
C11 Ir1 Cl1 91.1(4) . . ?
C14 Ir1 Cl1 148.6(3) . . ?
C10 Ir1 Se1 155.6(3) . . ?
C13 Ir1 Se1 92.4(3) . . ?
C12 Ir1 Se1 99.8(5) . . ?
C11 Ir1 Se1 137.0(7) . . ?
C14 Ir1 Se1 119.7(3) . . ?
Cl1 Ir1 Se1 91.28(6) . . ?
C10 Ir1 Se2 98.2(5) . . ?
C13 Ir1 Se2 120.1(3) . . ?
C12 Ir1 Se2 155.3(3) . . ?
C11 Ir1 Se2 133.5(7) . . ?
C14 Ir1 Se2 92.4(3) . . ?
Cl1 Ir1 Se2 92.36(7) . . ?
Se1 Ir1 Se2 89.31(3) . . ?
C1 Se1 Ir1 103.5(3) . . ?
C5 Se2 Ir1 103.1(3) . . ?
C1 N1 C2 109.4(9) . . ?
C1 N1 C8 125.9(9) . . ?
C2 N1 C8 124.5(9) . . ?
C1 N2 C3 110.7(9) . . ?
C1 N2 C4 125.8(8) . . ?
C3 N2 C4 122.6(9) . . ?
C5 N3 C7 108.3(8) . . ?
C5 N3 C4 125.9(8) . . ?
C7 N3 C4 124.8(9) . . ?
C5 N4 C6 110.7(8) . . ?
C5 N4 C9 125.5(8) . . ?
C6 N4 C9 123.1(9) . . ?
N2 C1 N1 106.6(8) . . ?
N2 C1 Se1 128.1(7) . . ?
N1 C1 Se1 125.2(7) . . ?
C3 C2 N1 107.2(9) . . ?
C2 C3 N2 106.1(9) . . ?
N3 C4 N2 111.8(8) . . ?
N4 C5 N3 106.4(7) . . ?
N4 C5 Se2 127.3(7) . . ?
N3 C5 Se2 126.1(7) . . ?
C7 C6 N4 107.3(9) . . ?
C6 C7 N3 107.2(9) . . ?
C14 C10 C11 109.3(13) . . ?
C14 C10 C15 121.7(16) . . ?
C11 C10 C15 128.9(15) . . ?
C14 C10 Ir1 72.4(6) . . ?
C11 C10 Ir1 71.5(7) . . ?
C15 C10 Ir1 124.9(9) . . ?
C16 C11 C10 128(2) . . ?
C16 C11 C12 128(2) . . ?
C10 C11 C12 104.7(11) . . ?
C16 C11 Ir1 126.8(10) . . ?
C10 C11 Ir1 69.7(7) . . ?
C12 C11 Ir1 69.7(6) . . ?
C13 C12 C11 107.7(13) . . ?
C13 C12 C17 125.6(19) . . ?
C11 C12 C17 126.7(19) . . ?
C13 C12 Ir1 70.7(6) . . ?
C11 C12 Ir1 70.2(7) . . ?
C17 C12 Ir1 124.8(10) . . ?
C12 C13 C14 109.0(13) . . ?
C12 C13 C18 126.1(13) . . ?
C14 C13 C18 124.5(12) . . ?
C12 C13 Ir1 71.9(7) . . ?
C14 C13 Ir1 71.9(6) . . ?
C18 C13 Ir1 128.0(8) . . ?
C10 C14 C13 109.3(12) . . ?
C10 C14 C19 127.1(12) . . ?
C13 C14 C19 123.6(11) . . ?
C10 C14 Ir1 70.4(7) . . ?
C13 C14 Ir1 70.1(6) . . ?
C19 C14 Ir1 125.1(8) . . ?

loop_
_geom_bond_atom_site_label_1
_geom_bond_atom_site_label_2
_geom_bond_distance
_geom_bond_site_symmetry_2
_geom_bond_publ_flag
Ir1 C10 2.142(12) . ?
Ir1 C13 2.144(10) . ?
Ir1 C12 2.159(11) . ?
Ir1 C11 2.165(11) . ?
Ir1 C14 2.167(10) . ?
Ir1 Cl1 2.404(2) . ?
Ir1 Se1 2.5049(12) . ?
Ir1 Se2 2.5072(12) . ?
Se1 C1 1.868(9) . ?
Se2 C5 1.867(9) . ?
N1 C1 1.347(12) . ?
N1 C2 1.380(13) . ?
N1 C8 1.447(14) . ?
N2 C1 1.340(12) . ?
N2 C3 1.372(12) . ?
N2 C4 1.445(13) . ?
N3 C5 1.369(11) . ?
N3 C7 1.387(13) . ?
N3 C4 1.440(12) . ?
N4 C5 1.323(12) . ?
N4 C6 1.366(13) . ?
N4 C9 1.491(13) . ?
C2 C3 1.365(16) . ?
C6 C7 1.339(17) . ?
C10 C14 1.376(16) . ?
C10 C11 1.43(2) . ?
C10 C15 1.58(2) . ?
C11 C16 1.43(2) . ?
C11 C12 1.48(2) . ?
C12 C13 1.380(18) . ?
C12 C17 1.52(2) . ?
C13 C14 1.402(14) . ?
C13 C18 1.508(17) . ?
C14 C19 1.537(18) . ?
